data_4342077
loop_
_publ_author_name
'Lv, Li Li'
'Yang, Jin'
'Zhang, Hong-Mei'
'Liu, Ying-Ying'
'Ma, Jian-Fang'

_publ_section_title
;
 Metal-Ion Exchange, Small-Molecule Sensing, Selective Dye Adsorption, and
 Reversible Iodine Uptake of Three Coordination Polymers Constructed by a
 New Resorcin[4]arene-Based Tetracarboxylate.
;
_journal_issue 4
_journal_name_full 'Inorganic chemistry'
_journal_page_first 1744
_journal_page_last 1755
_journal_paper_doi 10.1021/ic502686b
_journal_volume 54
_journal_year 2015
_chemical_formula_moiety 'C89 H120 Cd N2 O21'
_chemical_formula_sum 'C89 H120 Cd N2 O21'
_chemical_formula_weight 1666.27
_chemical_name_systematic
;
 ?
;
_space_group_IT_number 14
_symmetry_cell_setting monoclinic
_symmetry_space_group_name_Hall '-P 2yn'
_symmetry_space_group_name_H-M 'P 1 21/n 1'
_atom_sites_solution_hydrogens geom
_atom_sites_solution_primary direct
_atom_sites_solution_secondary difmap
_audit_creation_method SHELXL-97
_cell_angle_alpha 90.000(5)
_cell_angle_beta 106.730(5)
_cell_angle_gamma 90.000(5)
_cell_formula_units_Z 4
_cell_length_a 23.617(5)
_cell_length_b 16.814(5)
_cell_length_c 26.617(5)
_cell_measurement_reflns_used 4030
_cell_measurement_temperature 293(2)
_cell_measurement_theta_max 29.1944
_cell_measurement_theta_min 2.9666
_cell_volume 10122(4)
_computing_cell_refinement CrysAlis
_computing_data_collection 'CrysAlis (Oxford Diffraction, 2006)'
_computing_data_reduction CrysAlis
_computing_structure_refinement 'SHELXL-97 (Sheldrick, 2008)'
_computing_structure_solution 'SHELXL-97 (Sheldrick, 2008)'
_diffrn_ambient_temperature 293(2)
_diffrn_detector_area_resol_mean 10.2375
_diffrn_measured_fraction_theta_full 0.990
_diffrn_measured_fraction_theta_max 0.990
_diffrn_measurement_device_type 'Oxford Diffraction Gemini R Ultra'
_diffrn_measurement_method '\w scan'
_diffrn_radiation_monochromator graphite
_diffrn_radiation_source 'fine-focus sealed tube'
_diffrn_radiation_type MoK\a
_diffrn_radiation_wavelength 0.71069
_diffrn_reflns_av_R_equivalents 0.1177
_diffrn_reflns_av_sigmaI/netI 0.1915
_diffrn_reflns_limit_h_max 25
_diffrn_reflns_limit_h_min -28
_diffrn_reflns_limit_k_max 16
_diffrn_reflns_limit_k_min -20
_diffrn_reflns_limit_l_max 31
_diffrn_reflns_limit_l_min -21
_diffrn_reflns_number 59047
_diffrn_reflns_theta_full 25.00
_diffrn_reflns_theta_max 25.03
_diffrn_reflns_theta_min 2.99
_exptl_absorpt_coefficient_mu 0.277
_exptl_absorpt_correction_T_max 0.9597
_exptl_absorpt_correction_T_min 0.9216
_exptl_crystal_colour colourless
_exptl_crystal_density_diffrn 1.093
_exptl_crystal_density_method 'not measured'
_exptl_crystal_description block
_exptl_crystal_F_000 3536
_exptl_crystal_size_max 0.30
_exptl_crystal_size_mid 0.27
_exptl_crystal_size_min 0.15
_platon_squeeze_details
;
;
_refine_diff_density_max 0.899
_refine_diff_density_min -0.461
_refine_diff_density_rms 0.073
_refine_ls_extinction_method none
_refine_ls_goodness_of_fit_ref 0.841
_refine_ls_hydrogen_treatment mixed
_refine_ls_matrix_type full
_refine_ls_number_parameters 910
_refine_ls_number_reflns 17686
_refine_ls_number_restraints 120
_refine_ls_restrained_S_all 0.859
_refine_ls_R_factor_all 0.2021
_refine_ls_R_factor_gt 0.0877
_refine_ls_shift/su_max 0.002
_refine_ls_shift/su_mean 0.000
_refine_ls_structure_factor_coef Fsqd
_refine_ls_weighting_details 'calc w=1/[\s^2^(Fo^2^)+(0.1137P)^2^+0.0000P] where P=(Fo^2^+2Fc^2^)/3'
_refine_ls_weighting_scheme calc
_refine_ls_wR_factor_gt 0.2079
_refine_ls_wR_factor_ref 0.2511
_reflns_number_gt 6238
_reflns_number_total 17686
_reflns_threshold_expression >2\s(I)
_cod_data_source_file ic502686b_si_002.cif
_cod_data_source_block compound-2
_cod_depositor_comments 'Adding full bibliography for 4342076--4342078.cif.'
_cod_original_sg_symbol_H-M 'P 21/n'
_cod_database_code 4342077

loop_
_symmetry_equiv_pos_as_xyz
'x, y, z'
'-x+1/2, y+1/2, -z+1/2'
'-x, -y, -z'
'x-1/2, -y-1/2, z-1/2'

loop_
_atom_site_label
_atom_site_type_symbol
_atom_site_fract_x
_atom_site_fract_y
_atom_site_fract_z
_atom_site_U_iso_or_equiv
_atom_site_adp_type
_atom_site_occupancy
_atom_site_symmetry_multiplicity
_atom_site_calc_flag
_atom_site_refinement_flags
Cd1 Cd 0.14504(2) 0.20935(3) 0.60720(2) 0.0717(2) Uani 1 1 d U
C1 C 0.7376(3) 0.0332(3) 0.6663(3) 0.0533(17) Uani 1 1 d .
C2 C 0.7391(3) 0.0317(3) 0.7175(3) 0.0603(18) Uani 1 1 d .
H2 H 0.7751 0.0290 0.7435 0.072 Uiso 1 1 calc R
C3 C 0.6866(3) 0.0344(3) 0.7310(3) 0.0606(18) Uani 1 1 d .
C4 C 0.6331(3) 0.0379(3) 0.6928(3) 0.0531(17) Uani 1 1 d .
C5 C 0.6343(3) 0.0362(3) 0.6413(3) 0.0543(18) Uani 1 1 d .
H5 H 0.5982 0.0376 0.6154 0.065 Uiso 1 1 calc R
C6 C 0.6840(3) 0.0326(3) 0.6254(3) 0.0521(17) Uani 1 1 d .
C7 C 0.6845(3) 0.0268(3) 0.5687(3) 0.0584(18) Uani 1 1 d .
H7 H 0.7123 -0.0160 0.5677 0.070 Uiso 1 1 calc R
C8 C 0.7083(3) 0.1019(3) 0.5478(3) 0.0585(18) Uani 1 1 d .
C9 C 0.7364(3) 0.0983(4) 0.5101(3) 0.070(2) Uani 1 1 d .
C10 C 0.7579(3) 0.1639(4) 0.4912(3) 0.078(2) Uani 1 1 d .
H10 H 0.7760 0.1592 0.4646 0.093 Uiso 1 1 calc R
C11 C 0.7521(3) 0.2367(4) 0.5125(3) 0.069(2) Uani 1 1 d .
C12 C 0.7232(3) 0.2465(3) 0.5506(3) 0.0561(17) Uani 1 1 d .
C13 C 0.7014(3) 0.1777(3) 0.5676(3) 0.0605(18) Uani 1 1 d .
H13 H 0.6815 0.1820 0.5930 0.073 Uiso 1 1 calc R
C14 C 0.7135(3) 0.3277(3) 0.5699(3) 0.0581(18) Uani 1 1 d D
H14 H 0.7500 0.3570 0.5722 0.070 Uiso 1 1 calc R
C15 C 0.7079(3) 0.3275(3) 0.6250(3) 0.0562(18) Uani 1 1 d .
C16 C 0.6545(3) 0.3349(3) 0.6354(3) 0.0602(18) Uani 1 1 d .
H16 H 0.6205 0.3395 0.6073 0.072 Uiso 1 1 calc R
C17 C 0.6482(3) 0.3357(4) 0.6866(3) 0.0633(19) Uani 1 1 d .
C18 C 0.6992(4) 0.3259(3) 0.7272(3) 0.064(2) Uani 1 1 d .
C19 C 0.7542(3) 0.3173(4) 0.7193(4) 0.074(2) Uani 1 1 d .
H19 H 0.7879 0.3111 0.7475 0.089 Uiso 1 1 calc R
C20 C 0.7581(3) 0.3182(3) 0.6688(4) 0.0605(19) Uani 1 1 d .
C21 C 0.5897(3) 0.3454(4) 0.6997(3) 0.072(2) Uani 1 1 d D
H21 H 0.5974 0.3843 0.7283 0.086 Uiso 1 1 calc R
C22 C 0.5699(3) 0.2705(4) 0.7213(3) 0.068(2) Uani 1 1 d .
C23 C 0.5821(3) 0.1951(4) 0.7078(3) 0.0603(18) Uani 1 1 d .
H23 H 0.6038 0.1901 0.6839 0.072 Uiso 1 1 calc R
C24 C 0.5642(3) 0.1249(4) 0.7275(3) 0.0597(18) Uani 1 1 d .
C25 C 0.5320(3) 0.1349(4) 0.7626(3) 0.0618(18) Uani 1 1 d .
C26 C 0.5179(3) 0.2078(5) 0.7766(3) 0.078(2) Uani 1 1 d .
H26 H 0.4955 0.2123 0.8001 0.094 Uiso 1 1 calc R
C27 C 0.5364(3) 0.2762(4) 0.7564(4) 0.082(2) Uani 1 1 d .
C28 C 0.5765(3) 0.0422(3) 0.7094(3) 0.0610(18) Uani 1 1 d .
H28 H 0.5828 0.0074 0.7401 0.073 Uiso 1 1 calc R
C29 C 0.7392(3) 0.0357(4) 0.8229(3) 0.085(2) Uani 1 1 d .
H29A H 0.7311 0.0372 0.8562 0.102 Uiso 1 1 calc R
H29B H 0.7619 0.0816 0.8194 0.102 Uiso 1 1 calc R
H29C H 0.7612 -0.0116 0.8207 0.102 Uiso 1 1 calc R
C30 C 0.8418(3) 0.0392(5) 0.6868(4) 0.102(3) Uani 1 1 d U
H30A H 0.8531 -0.0125 0.7028 0.123 Uiso 1 1 calc R
H30B H 0.8387 0.0758 0.7140 0.123 Uiso 1 1 calc R
C31 C 0.8881(3) 0.0681(5) 0.6626(4) 0.079(2) Uani 1 1 d .
C32 C 0.8763(4) 0.1156(6) 0.6196(5) 0.129(4) Uani 1 1 d .
H32 H 0.8370 0.1257 0.6014 0.154 Uiso 1 1 calc R
C33 C 0.9211(5) 0.1500(7) 0.6013(5) 0.145(4) Uani 1 1 d .
H33 H 0.9118 0.1838 0.5725 0.174 Uiso 1 1 calc R
C34 C 0.9780(4) 0.1326(5) 0.6270(4) 0.098(3) Uani 1 1 d D
C35 C 0.9908(4) 0.0894(7) 0.6708(5) 0.142(4) Uani 1 1 d .
H35 H 1.0299 0.0830 0.6906 0.170 Uiso 1 1 calc R
C36 C 0.9452(4) 0.0530(6) 0.6875(5) 0.136(4) Uani 1 1 d .
H36 H 0.9548 0.0184 0.7160 0.164 Uiso 1 1 calc R
C37 C 1.0269(6) 0.1727(8) 0.6087(5) 0.130(4) Uani 1 1 d D
C38 C 0.7747(6) 0.0111(6) 0.4551(5) 0.176(6) Uani 1 1 d .
H38A H 0.7747 -0.0442 0.4460 0.211 Uiso 1 1 calc R
H38B H 0.8146 0.0287 0.4705 0.211 Uiso 1 1 calc R
H38C H 0.7569 0.0417 0.4241 0.211 Uiso 1 1 calc R
C39 C 0.7986(4) 0.3022(4) 0.4558(4) 0.096(3) Uani 1 1 d .
H39A H 0.7718 0.2769 0.4255 0.115 Uiso 1 1 calc R
H39B H 0.8343 0.2705 0.4669 0.115 Uiso 1 1 calc R
C40 C 0.8134(4) 0.3845(4) 0.4417(3) 0.085(2) Uani 1 1 d .
C41 C 0.8626(4) 0.4012(5) 0.4291(4) 0.112(3) Uani 1 1 d .
H41 H 0.8886 0.3598 0.4286 0.134 Uiso 1 1 calc R
C42 C 0.8770(5) 0.4755(6) 0.4169(4) 0.113(3) Uani 1 1 d .
H42 H 0.9126 0.4831 0.4092 0.136 Uiso 1 1 calc R
C43 C 0.8420(4) 0.5374(4) 0.4157(4) 0.098(3) Uani 1 1 d DU
C44 C 0.7920(5) 0.5244(5) 0.4297(5) 0.141(4) Uani 1 1 d .
H44 H 0.7666 0.5667 0.4296 0.169 Uiso 1 1 calc R
C45 C 0.7777(5) 0.4489(6) 0.4441(5) 0.139(4) Uani 1 1 d .
H45 H 0.7442 0.4418 0.4554 0.167 Uiso 1 1 calc R
C47 C 0.8634(4) 0.3065(6) 0.7006(5) 0.139(4) Uani 1 1 d .
H47A H 0.8969 0.3018 0.6872 0.167 Uiso 1 1 calc R
H47B H 0.8613 0.2607 0.7215 0.167 Uiso 1 1 calc R
H47C H 0.8674 0.3535 0.7218 0.167 Uiso 1 1 calc R
C48 C 0.7317(5) 0.2889(7) 0.8173(5) 0.130(4) Uani 1 1 d .
H48A H 0.7696 0.3160 0.8266 0.156 Uiso 1 1 calc R
H48B H 0.7376 0.2354 0.8061 0.156 Uiso 1 1 calc R
C49 C 0.7091(4) 0.2854(7) 0.8633(4) 0.104(3) Uani 1 1 d U
C50 C 0.7329(6) 0.3230(7) 0.9046(6) 0.152(5) Uani 1 1 d .
H50 H 0.7671 0.3519 0.9067 0.182 Uiso 1 1 calc R
C51 C 0.7101(5) 0.3236(6) 0.9479(5) 0.137(3) Uani 1 1 d U
H51 H 0.7294 0.3552 0.9763 0.165 Uiso 1 1 calc R
C52 C 0.6656(4) 0.2848(5) 0.9515(4) 0.103(3) Uani 1 1 d U
C53 C 0.6465(6) 0.2238(8) 0.9125(6) 0.172(5) Uani 1 1 d U
H53 H 0.6211 0.1838 0.9168 0.207 Uiso 1 1 calc R
C54 C 0.6675(6) 0.2255(8) 0.8659(6) 0.161(5) Uani 1 1 d U
H54 H 0.6542 0.1887 0.8390 0.193 Uiso 1 1 calc R
C55 C 0.6428(5) 0.2810(7) 0.9968(5) 0.104(3) Uani 1 1 d .
C56 C 0.4836(7) 0.3575(6) 0.8001(6) 0.206(7) Uani 1 1 d .
H56A H 0.4778 0.4126 0.8066 0.247 Uiso 1 1 calc R
H56B H 0.4993 0.3303 0.8329 0.247 Uiso 1 1 calc R
H56C H 0.4464 0.3341 0.7814 0.247 Uiso 1 1 calc R
C57 C 0.4755(3) 0.0678(5) 0.8129(3) 0.086(2) Uani 1 1 d .
H57A H 0.4887 0.1078 0.8400 0.104 Uiso 1 1 calc R
H57B H 0.4753 0.0170 0.8301 0.104 Uiso 1 1 calc R
C58 C 0.4151(3) 0.0868(4) 0.7815(3) 0.0668(19) Uani 1 1 d .
C59 C 0.3825(4) 0.1463(5) 0.7948(4) 0.094(3) Uani 1 1 d .
H59 H 0.3991 0.1750 0.8254 0.113 Uiso 1 1 calc R
C60 C 0.3249(4) 0.1660(6) 0.7640(4) 0.104(3) Uani 1 1 d .
H60 H 0.3036 0.2070 0.7735 0.125 Uiso 1 1 calc R
C61 C 0.3011(3) 0.1208(5) 0.7184(4) 0.079(2) Uani 1 1 d .
C62 C 0.3319(4) 0.0621(5) 0.7069(4) 0.093(3) Uani 1 1 d .
H62 H 0.3152 0.0308 0.6775 0.112 Uiso 1 1 calc R
C63 C 0.3886(4) 0.0463(5) 0.7376(4) 0.093(3) Uani 1 1 d .
H63 H 0.4095 0.0055 0.7274 0.112 Uiso 1 1 calc R
C64 C 0.2440(5) 0.1511(8) 0.6855(5) 0.124(2) Uani 1 1 d U
C65 C 0.6255(3) 0.0022(3) 0.5302(3) 0.0614(18) Uani 1 1 d .
H65A H 0.5948 0.0373 0.5349 0.074 Uiso 1 1 calc R
H65B H 0.6280 0.0099 0.4947 0.074 Uiso 1 1 calc R
C66 C 0.6071(3) -0.0827(3) 0.5355(3) 0.074(2) Uani 1 1 d .
H66A H 0.6368 -0.1177 0.5288 0.088 Uiso 1 1 calc R
H66B H 0.6072 -0.0911 0.5716 0.088 Uiso 1 1 calc R
C67 C 0.5495(3) -0.1066(4) 0.5014(4) 0.093(3) Uani 1 1 d .
H67A H 0.5475 -0.0919 0.4657 0.112 Uiso 1 1 calc R
H67B H 0.5193 -0.0766 0.5113 0.112 Uiso 1 1 calc R
C68 C 0.5353(4) -0.1928(5) 0.5023(5) 0.121(4) Uani 1 1 d .
H68A H 0.5373 -0.2079 0.5379 0.145 Uiso 1 1 calc R
H68B H 0.5651 -0.2231 0.4920 0.145 Uiso 1 1 calc R
C69 C 0.4743(5) -0.2149(5) 0.4661(5) 0.158(5) Uani 1 1 d .
H69A H 0.4675 -0.2707 0.4693 0.190 Uiso 1 1 calc R
H69B H 0.4726 -0.2029 0.4305 0.190 Uiso 1 1 calc R
H69C H 0.4445 -0.1850 0.4759 0.190 Uiso 1 1 calc R
C70 C 0.6655(3) 0.3728(3) 0.5300(3) 0.072(2) Uani 1 1 d D
H70A H 0.6272 0.3523 0.5304 0.086 Uiso 1 1 calc R
H70B H 0.6696 0.3634 0.4952 0.086 Uiso 1 1 calc R
C71 C 0.6673(4) 0.4625(4) 0.5403(4) 0.110(3) Uani 1 1 d D
H71A H 0.6566 0.4726 0.5722 0.132 Uiso 1 1 calc R
H71B H 0.7074 0.4815 0.5455 0.132 Uiso 1 1 calc R
C72 C 0.6264(5) 0.5082(5) 0.4961(4) 0.172(5) Uani 1 1 d DU
H72A H 0.6412 0.5010 0.4660 0.207 Uiso 1 1 calc R
H72B H 0.5886 0.4810 0.4878 0.207 Uiso 1 1 calc R
C73 C 0.6131(6) 0.5945(7) 0.4979(7) 0.217(6) Uani 1 1 d DU
H73A H 0.5869 0.6125 0.4646 0.260 Uiso 1 1 calc R
H73B H 0.5949 0.6059 0.5255 0.260 Uiso 1 1 calc R
C74 C 0.6706(7) 0.6318(7) 0.5086(8) 0.264(7) Uani 1 1 d DU
H74A H 0.6662 0.6886 0.5092 0.317 Uiso 1 1 calc R
H74B H 0.6885 0.6175 0.4818 0.317 Uiso 1 1 calc R
H74C H 0.6953 0.6142 0.5421 0.317 Uiso 1 1 calc R
C75 C 0.5398(3) 0.3806(5) 0.6554(3) 0.101(3) Uani 1 1 d DU
H75A H 0.5307 0.3425 0.6268 0.121 Uiso 1 1 calc R
H75B H 0.5051 0.3842 0.6679 0.121 Uiso 1 1 calc R
C76 C 0.5479(6) 0.4605(6) 0.6327(6) 0.185(5) Uani 1 1 d DU
H76A H 0.5821 0.4574 0.6196 0.222 Uiso 1 1 calc R
H76B H 0.5137 0.4704 0.6028 0.222 Uiso 1 1 calc R
C77 C 0.5556(9) 0.5293(9) 0.6682(7) 0.257(6) Uani 1 1 d DU
H77A H 0.5945 0.5271 0.6935 0.309 Uiso 1 1 calc R
H77B H 0.5263 0.5274 0.6872 0.309 Uiso 1 1 calc R
C78 C 0.5492(9) 0.6068(9) 0.6374(7) 0.253(6) Uani 1 1 d DU
H78A H 0.5616 0.6001 0.6059 0.304 Uiso 1 1 calc R
H78B H 0.5086 0.6253 0.6275 0.304 Uiso 1 1 calc R
C79 C 0.5890(9) 0.6635(11) 0.6746(8) 0.286(8) Uani 1 1 d DU
H79A H 0.5864 0.7151 0.6586 0.344 Uiso 1 1 calc R
H79B H 0.6291 0.6448 0.6829 0.344 Uiso 1 1 calc R
H79C H 0.5772 0.6670 0.7062 0.344 Uiso 1 1 calc R
C80 C 0.5212(3) 0.0105(4) 0.6685(3) 0.081(2) Uani 1 1 d .
H80A H 0.4866 0.0248 0.6792 0.098 Uiso 1 1 calc R
H80B H 0.5179 0.0363 0.6352 0.098 Uiso 1 1 calc R
C81 C 0.5214(4) -0.0791(4) 0.6607(4) 0.104(3) Uani 1 1 d .
H81A H 0.5298 -0.1051 0.6946 0.124 Uiso 1 1 calc R
H81B H 0.5527 -0.0930 0.6453 0.124 Uiso 1 1 calc R
C82 C 0.4603(6) -0.1106(6) 0.6240(6) 0.186(6) Uani 1 1 d U
H82A H 0.4288 -0.0854 0.6349 0.224 Uiso 1 1 calc R
H82B H 0.4566 -0.0931 0.5884 0.224 Uiso 1 1 calc R
C83 C 0.4514(8) -0.1891(9) 0.6229(7) 0.220(6) Uani 1 1 d U
H83A H 0.4544 -0.2080 0.6580 0.264 Uiso 1 1 calc R
H83B H 0.4816 -0.2156 0.6108 0.264 Uiso 1 1 calc R
C84 C 0.3890(9) -0.2094(10) 0.5854(9) 0.320(13) Uani 1 1 d .
H84A H 0.3819 -0.2655 0.5867 0.384 Uiso 1 1 calc R
H84B H 0.3872 -0.1944 0.5502 0.384 Uiso 1 1 calc R
H84C H 0.3594 -0.1808 0.5963 0.384 Uiso 1 1 calc R
O1 O 0.6854(2) 0.0354(3) 0.7821(2) 0.0772(14) Uani 1 1 d .
O2 O 0.78655(18) 0.0333(2) 0.64793(19) 0.0696(13) Uani 1 1 d .
O3 O 1.0144(4) 0.2000(7) 0.5665(4) 0.216(6) Uani 1 1 d D
O4 O 1.0761(3) 0.1574(5) 0.6353(4) 0.167(4) Uani 1 1 d D
O5 O 0.7417(3) 0.0215(3) 0.4917(2) 0.0948(17) Uani 1 1 d .
O6 O 0.7726(2) 0.3067(2) 0.4958(2) 0.0809(15) Uani 1 1 d .
O9 O 0.8105(2) 0.3119(3) 0.6578(2) 0.0831(15) Uani 1 1 d .
O10 O 0.6922(2) 0.3289(3) 0.7769(3) 0.0850(15) Uani 1 1 d .
O11 O 0.6683(4) 0.3192(4) 1.0355(3) 0.146(3) Uani 1 1 d .
O12 O 0.5996(4) 0.2373(7) 0.9954(3) 0.186(4) Uani 1 1 d .
O13 O 0.5235(3) 0.3508(3) 0.7700(3) 0.111(2) Uani 1 1 d .
O14 O 0.51642(19) 0.0642(3) 0.7831(2) 0.0821(15) Uani 1 1 d .
O15 O 0.2185(3) 0.2096(3) 0.6920(3) 0.125(2) Uani 1 1 d .
O16 O 0.2189(3) 0.1102(4) 0.6459(3) 0.126(2) Uani 1 1 d U
C46 C 0.8576(5) 0.6201(5) 0.4018(5) 0.125(4) Uani 1 1 d DU
O7 O 0.8190(4) 0.6671(4) 0.3899(4) 0.182(4) Uani 1 1 d DU
O8 O 0.9088(4) 0.6354(4) 0.4090(4) 0.190(4) Uani 1 1 d DU

loop_
_atom_site_aniso_label
_atom_site_aniso_U_11
_atom_site_aniso_U_22
_atom_site_aniso_U_33
_atom_site_aniso_U_23
_atom_site_aniso_U_13
_atom_site_aniso_U_12
Cd1 0.0603(3) 0.0751(3) 0.0887(5) 0.0165(3) 0.0357(3) 0.0026(2)
C1 0.043(4) 0.050(3) 0.074(6) 0.007(3) 0.028(4) -0.002(3)
C2 0.048(4) 0.069(4) 0.068(6) 0.007(4) 0.022(4) -0.006(3)
C3 0.047(4) 0.067(4) 0.064(6) 0.007(4) 0.010(4) -0.005(3)
C4 0.045(4) 0.050(3) 0.062(6) 0.008(3) 0.012(4) -0.001(3)
C5 0.046(4) 0.045(3) 0.067(6) 0.006(3) 0.008(4) -0.007(2)
C6 0.044(4) 0.050(3) 0.065(6) 0.006(3) 0.020(4) -0.010(3)
C7 0.075(5) 0.041(3) 0.066(6) 0.002(3) 0.030(4) -0.006(3)
C8 0.071(4) 0.049(4) 0.058(5) -0.005(3) 0.022(4) -0.007(3)
C9 0.095(5) 0.050(4) 0.075(6) -0.007(4) 0.043(5) -0.002(3)
C10 0.108(6) 0.054(4) 0.086(7) 0.005(4) 0.052(5) -0.007(4)
C11 0.085(5) 0.053(4) 0.076(6) 0.010(4) 0.035(5) -0.002(3)
C12 0.067(4) 0.046(3) 0.058(5) 0.005(3) 0.022(4) -0.012(3)
C13 0.055(4) 0.056(4) 0.071(6) 0.002(3) 0.021(4) -0.008(3)
C14 0.065(4) 0.054(4) 0.060(6) -0.007(3) 0.025(4) -0.016(3)
C15 0.064(5) 0.040(3) 0.074(6) 0.001(3) 0.035(5) -0.003(3)
C16 0.072(5) 0.043(3) 0.067(6) -0.011(3) 0.024(4) -0.007(3)
C17 0.062(5) 0.062(4) 0.068(6) -0.005(4) 0.022(5) -0.012(3)
C18 0.086(6) 0.058(4) 0.066(6) -0.007(4) 0.048(5) -0.008(3)
C19 0.065(5) 0.081(5) 0.074(7) 0.003(4) 0.016(5) -0.010(3)
C20 0.052(5) 0.062(4) 0.075(7) 0.002(4) 0.031(5) -0.005(3)
C21 0.072(5) 0.066(4) 0.084(7) -0.003(4) 0.033(5) 0.005(3)
C22 0.058(4) 0.062(4) 0.090(6) 0.000(4) 0.031(4) 0.004(3)
C23 0.045(4) 0.073(5) 0.070(6) 0.000(3) 0.027(4) -0.002(3)
C24 0.042(4) 0.071(4) 0.063(6) 0.002(4) 0.011(4) -0.002(3)
C25 0.057(4) 0.069(5) 0.063(6) 0.003(4) 0.024(4) -0.006(3)
C26 0.066(5) 0.093(6) 0.089(7) -0.004(5) 0.044(4) 0.001(4)
C27 0.071(5) 0.079(5) 0.111(8) -0.016(5) 0.049(5) 0.005(4)
C28 0.054(4) 0.062(4) 0.068(6) -0.002(3) 0.020(4) -0.001(3)
C29 0.088(6) 0.100(5) 0.059(6) 0.016(4) 0.007(5) -0.012(4)
C30 0.076(5) 0.141(6) 0.099(7) 0.027(5) 0.040(5) -0.011(4)
C31 0.054(5) 0.110(6) 0.080(7) 0.021(5) 0.030(4) -0.006(4)
C32 0.063(6) 0.179(9) 0.147(11) 0.055(8) 0.035(6) -0.010(6)
C33 0.125(9) 0.178(10) 0.145(11) 0.054(8) 0.059(9) -0.022(8)
C34 0.082(7) 0.108(6) 0.125(10) -0.005(6) 0.060(7) -0.023(5)
C35 0.067(6) 0.203(11) 0.165(13) 0.050(9) 0.050(7) -0.007(6)
C36 0.077(7) 0.190(10) 0.156(11) 0.060(8) 0.055(7) -0.003(6)
C37 0.112(9) 0.191(11) 0.100(11) -0.059(9) 0.053(9) -0.049(9)
C38 0.295(16) 0.103(7) 0.200(14) -0.022(7) 0.183(14) -0.017(8)
C39 0.139(7) 0.076(5) 0.101(8) 0.011(4) 0.079(6) -0.007(4)
C40 0.099(6) 0.082(5) 0.086(7) 0.010(4) 0.042(5) -0.010(5)
C41 0.112(7) 0.088(6) 0.151(10) 0.007(6) 0.065(7) -0.006(5)
C42 0.135(8) 0.094(7) 0.134(10) -0.005(6) 0.075(7) -0.025(6)
C43 0.140(8) 0.074(5) 0.098(8) 0.005(5) 0.066(7) -0.027(5)
C44 0.134(9) 0.076(6) 0.228(14) 0.044(7) 0.077(9) 0.005(5)
C45 0.147(9) 0.099(7) 0.220(14) 0.023(7) 0.133(9) 0.005(6)
C47 0.063(6) 0.222(11) 0.141(11) 0.027(8) 0.044(7) 0.018(6)
C48 0.109(8) 0.202(11) 0.088(9) 0.000(8) 0.042(7) 0.007(7)
C49 0.097(7) 0.157(8) 0.063(7) 0.012(6) 0.032(6) 0.002(5)
C50 0.170(11) 0.208(12) 0.110(11) -0.046(9) 0.091(10) -0.073(9)
C51 0.137(8) 0.158(7) 0.121(8) -0.049(6) 0.045(7) -0.051(6)
C52 0.089(6) 0.125(6) 0.112(7) -0.023(5) 0.055(6) -0.022(5)
C53 0.175(12) 0.201(12) 0.167(14) -0.054(9) 0.090(11) -0.069(9)
C54 0.138(10) 0.227(13) 0.138(12) -0.028(9) 0.072(9) -0.039(8)
C55 0.114(8) 0.132(8) 0.083(9) 0.012(6) 0.054(7) 0.024(6)
C56 0.295(17) 0.094(7) 0.31(2) -0.053(9) 0.222(16) -0.018(8)
C57 0.058(5) 0.126(6) 0.086(7) 0.037(5) 0.037(5) 0.018(4)
C58 0.057(5) 0.085(5) 0.063(6) 0.008(4) 0.024(4) -0.003(4)
C59 0.081(6) 0.110(6) 0.098(8) 0.000(5) 0.037(6) -0.007(5)
C60 0.078(6) 0.134(7) 0.111(9) 0.011(7) 0.045(6) 0.029(5)
C61 0.055(5) 0.112(6) 0.074(7) 0.012(5) 0.024(5) 0.003(4)
C62 0.073(6) 0.121(6) 0.088(7) 0.003(5) 0.027(5) 0.013(5)
C63 0.077(6) 0.107(6) 0.106(9) 0.013(6) 0.042(6) 0.012(5)
C64 0.089(4) 0.181(5) 0.105(5) 0.020(4) 0.031(4) 0.025(3)
C65 0.062(4) 0.060(4) 0.061(5) 0.003(3) 0.016(4) -0.006(3)
C66 0.076(5) 0.061(4) 0.078(6) -0.012(4) 0.014(4) -0.023(3)
C67 0.090(6) 0.079(5) 0.115(8) -0.028(5) 0.037(5) -0.015(4)
C68 0.088(6) 0.099(6) 0.167(11) -0.033(6) 0.022(7) -0.022(5)
C69 0.128(9) 0.118(8) 0.212(15) -0.044(8) 0.024(9) -0.030(6)
C70 0.082(5) 0.065(4) 0.062(6) 0.002(4) 0.012(4) 0.005(3)
C71 0.146(8) 0.080(6) 0.095(8) 0.004(5) 0.017(7) 0.014(5)
C72 0.227(13) 0.136(7) 0.135(12) 0.028(8) 0.021(10) 0.066(8)
C73 0.232(10) 0.161(7) 0.244(10) 0.002(7) 0.047(8) 0.030(7)
C74 0.246(13) 0.181(10) 0.346(17) 0.066(12) 0.052(15) 0.037(9)
C75 0.095(6) 0.101(5) 0.113(8) 0.012(5) 0.039(6) 0.016(5)
C76 0.180(8) 0.176(6) 0.208(10) 0.041(6) 0.070(7) 0.003(7)
C77 0.323(12) 0.215(9) 0.240(12) 0.016(8) 0.090(11) 0.018(10)
C78 0.303(10) 0.204(7) 0.251(10) 0.013(7) 0.077(8) 0.020(8)
C79 0.292(12) 0.265(9) 0.286(12) 0.017(8) 0.058(8) -0.011(8)
C80 0.059(5) 0.102(6) 0.079(7) -0.005(4) 0.013(4) -0.015(4)
C81 0.102(6) 0.093(6) 0.110(8) 0.001(5) 0.022(6) -0.033(5)
C82 0.197(13) 0.116(7) 0.195(15) -0.009(8) -0.025(11) -0.028(8)
C83 0.227(10) 0.173(7) 0.243(11) -0.005(8) 0.039(8) -0.054(8)
C84 0.25(2) 0.31(2) 0.33(3) 0.009(18) -0.04(2) -0.151(17)
O1 0.059(3) 0.117(4) 0.055(4) 0.013(3) 0.014(3) 0.004(2)
O2 0.044(3) 0.094(3) 0.074(4) 0.012(3) 0.023(3) -0.004(2)
O3 0.196(10) 0.339(14) 0.154(10) -0.026(10) 0.115(9) -0.116(9)
O4 0.117(6) 0.164(6) 0.258(12) 0.002(6) 0.114(7) -0.034(5)
O5 0.140(5) 0.063(3) 0.104(5) -0.008(3) 0.072(4) -0.006(3)
O6 0.121(4) 0.058(3) 0.087(4) 0.002(2) 0.067(4) -0.012(2)
O9 0.061(3) 0.108(4) 0.081(4) 0.006(3) 0.021(3) -0.007(2)
O10 0.091(4) 0.095(3) 0.076(5) 0.002(3) 0.035(4) 0.003(3)
O11 0.244(9) 0.134(5) 0.100(6) -0.036(5) 0.111(6) -0.031(5)
O12 0.142(7) 0.321(11) 0.114(7) 0.012(7) 0.069(6) -0.039(7)
O13 0.126(5) 0.090(4) 0.147(6) -0.015(3) 0.089(5) 0.011(3)
O14 0.062(3) 0.093(3) 0.099(5) 0.014(3) 0.036(3) 0.004(2)
O15 0.086(4) 0.116(4) 0.166(7) 0.027(4) 0.025(4) 0.017(3)
O16 0.090(4) 0.182(5) 0.107(5) 0.019(4) 0.030(4) 0.026(3)
C46 0.165(9) 0.102(7) 0.129(11) -0.004(7) 0.076(9) -0.013(7)
O7 0.241(8) 0.110(5) 0.170(7) 0.031(5) 0.020(6) -0.042(5)
O8 0.235(7) 0.155(6) 0.218(8) 0.010(5) 0.126(7) -0.059(5)

loop_
_atom_type_symbol
_atom_type_description
_atom_type_scat_dispersion_real
_atom_type_scat_dispersion_imag
_atom_type_scat_source
C C 0.0033 0.0016 'International Tables Vol C Tables 4.2.6.8 and 6.1.1.4'
H H 0.0000 0.0000 'International Tables Vol C Tables 4.2.6.8 and 6.1.1.4'
O O 0.0106 0.0060 'International Tables Vol C Tables 4.2.6.8 and 6.1.1.4'
Cd Cd -0.8075 1.2024 'International Tables Vol C Tables 4.2.6.8 and 6.1.1.4'
N N 0.0061 0.0033 'International Tables Vol C Tables 4.2.6.8 and 6.1.1.4'

loop_
_geom_angle_atom_site_label_1
_geom_angle_atom_site_label_2
_geom_angle_atom_site_label_3
_geom_angle
_geom_angle_site_symmetry_1
_geom_angle_site_symmetry_3
O4 Cd1 O11 128.1(4) 1_455 4_565
O4 Cd1 O7 132.8(4) 1_455 3_666
O11 Cd1 O7 92.7(3) 4_565 3_666
O4 Cd1 O16 95.5(3) 1_455 .
O11 Cd1 O16 83.6(3) 4_565 .
O7 Cd1 O16 114.0(3) 3_666 .
O4 Cd1 O15 95.0(3) 1_455 .
O11 Cd1 O15 121.5(3) 4_565 .
O7 Cd1 O15 78.7(3) 3_666 .
O16 Cd1 O15 50.8(2) . .
C2 C1 O2 125.1(6) . .
C2 C1 C6 122.4(6) . .
O2 C1 C6 112.5(7) . .
C1 C2 C3 119.5(7) . .
C1 C2 H2 120.3 . .
C3 C2 H2 120.3 . .
O1 C3 C4 117.0(6) . .
O1 C3 C2 122.2(6) . .
C4 C3 C2 120.7(7) . .
C3 C4 C5 117.0(6) . .
C3 C4 C28 118.9(7) . .
C5 C4 C28 124.0(6) . .
C6 C5 C4 125.3(6) . .
C6 C5 H5 117.4 . .
C4 C5 H5 117.4 . .
C5 C6 C1 114.9(6) . .
C5 C6 C7 124.7(6) . .
C1 C6 C7 120.4(6) . .
C6 C7 C65 114.7(5) . .
C6 C7 C8 114.4(5) . .
C65 C7 C8 109.4(5) . .
C6 C7 H7 105.8 . .
C65 C7 H7 105.8 . .
C8 C7 H7 105.8 . .
C9 C8 C13 117.0(6) . .
C9 C8 C7 122.4(5) . .
C13 C8 C7 120.6(6) . .
C8 C9 C10 123.3(6) . .
C8 C9 O5 114.4(6) . .
C10 C9 O5 122.3(7) . .
C9 C10 C11 118.3(7) . .
C9 C10 H10 120.8 . .
C11 C10 H10 120.8 . .
C10 C11 C12 122.5(6) . .
C10 C11 O6 122.4(7) . .
C12 C11 O6 115.1(6) . .
C11 C12 C13 116.5(6) . .
C11 C12 C14 120.9(5) . .
C13 C12 C14 122.5(6) . .
C12 C13 C8 122.4(7) . .
C12 C13 H13 118.8 . .
C8 C13 H13 118.8 . .
C12 C14 C15 113.3(5) . .
C12 C14 C70 111.9(5) . .
C15 C14 C70 115.1(6) . .
C12 C14 H14 105.1 . .
C15 C14 H14 105.1 . .
C70 C14 H14 105.1 . .
C16 C15 C20 116.3(7) . .
C16 C15 C14 122.6(7) . .
C20 C15 C14 121.0(6) . .
C15 C16 C17 123.6(7) . .
C15 C16 H16 118.2 . .
C17 C16 H16 118.2 . .
C18 C17 C16 116.5(7) . .
C18 C17 C21 118.5(7) . .
C16 C17 C21 125.0(7) . .
C17 C18 O10 115.5(7) . .
C17 C18 C19 122.6(8) . .
O10 C18 C19 121.8(8) . .
C20 C19 C18 118.7(7) . .
C20 C19 H19 120.7 . .
C18 C19 H19 120.7 . .
O9 C20 C19 122.3(7) . .
O9 C20 C15 115.5(7) . .
C19 C20 C15 122.2(6) . .
C22 C21 C75 111.2(6) . .
C22 C21 C17 113.3(5) . .
C75 C21 C17 114.4(7) . .
C22 C21 H21 105.7 . .
C75 C21 H21 105.7 . .
C17 C21 H21 105.7 . .
C23 C22 C27 116.2(6) . .
C23 C22 C21 124.1(7) . .
C27 C22 C21 119.7(6) . .
C22 C23 C24 124.9(7) . .
C22 C23 H23 117.5 . .
C24 C23 H23 117.5 . .
C25 C24 C23 115.7(6) . .
C25 C24 C28 121.2(6) . .
C23 C24 C28 123.0(6) . .
C26 C25 C24 121.9(6) . .
C26 C25 O14 123.4(7) . .
C24 C25 O14 114.7(6) . .
C25 C26 C27 120.9(7) . .
C25 C26 H26 119.6 . .
C27 C26 H26 119.6 . .
O13 C27 C22 117.0(7) . .
O13 C27 C26 122.6(7) . .
C22 C27 C26 120.3(6) . .
C4 C28 C24 113.3(5) . .
C4 C28 C80 114.5(6) . .
C24 C28 C80 109.8(5) . .
C4 C28 H28 106.2 . .
C24 C28 H28 106.2 . .
C80 C28 H28 106.2 . .
O1 C29 H29A 109.5 . .
O1 C29 H29B 109.5 . .
H29A C29 H29B 109.5 . .
O1 C29 H29C 109.5 . .
H29A C29 H29C 109.5 . .
H29B C29 H29C 109.5 . .
O2 C30 C31 109.9(7) . .
O2 C30 H30A 109.7 . .
C31 C30 H30A 109.7 . .
O2 C30 H30B 109.7 . .
C31 C30 H30B 109.7 . .
H30A C30 H30B 108.2 . .
C36 C31 C32 117.5(7) . .
C36 C31 C30 118.5(8) . .
C32 C31 C30 123.7(7) . .
C31 C32 C33 122.7(9) . .
C31 C32 H32 118.7 . .
C33 C32 H32 118.7 . .
C34 C33 C32 118.1(9) . .
C34 C33 H33 120.9 . .
C32 C33 H33 120.9 . .
C35 C34 C33 120.2(8) . .
C35 C34 C37 121.1(9) . .
C33 C34 C37 118.2(9) . .
C34 C35 C36 120.6(9) . .
C34 C35 H35 119.7 . .
C36 C35 H35 119.7 . .
C31 C36 C35 120.5(9) . .
C31 C36 H36 119.7 . .
C35 C36 H36 119.7 . .
O3 C37 O4 125.8(9) . .
O3 C37 C34 118.2(11) . .
O4 C37 C34 114.1(11) . .
O5 C38 H38A 109.5 . .
O5 C38 H38B 109.5 . .
H38A C38 H38B 109.5 . .
O5 C38 H38C 109.5 . .
H38A C38 H38C 109.5 . .
H38B C38 H38C 109.5 . .
O6 C39 C40 109.3(6) . .
O6 C39 H39A 109.8 . .
C40 C39 H39A 109.8 . .
O6 C39 H39B 109.8 . .
C40 C39 H39B 109.8 . .
H39A C39 H39B 108.3 . .
C41 C40 C45 115.8(7) . .
C41 C40 C39 122.7(8) . .
C45 C40 C39 121.4(8) . .
C40 C41 C42 123.4(8) . .
C40 C41 H41 118.3 . .
C42 C41 H41 118.3 . .
C43 C42 C41 122.1(9) . .
C43 C42 H42 118.9 . .
C41 C42 H42 118.9 . .
C42 C43 C44 117.0(7) . .
C42 C43 C46 122.4(8) . .
C44 C43 C46 120.5(8) . .
C43 C44 C45 121.4(8) . .
C43 C44 H44 119.3 . .
C45 C44 H44 119.3 . .
C40 C45 C44 119.9(8) . .
C40 C45 H45 120.0 . .
C44 C45 H45 120.0 . .
O9 C47 H47A 109.5 . .
O9 C47 H47B 109.5 . .
H47A C47 H47B 109.5 . .
O9 C47 H47C 109.5 . .
H47A C47 H47C 109.5 . .
H47B C47 H47C 109.5 . .
O10 C48 C49 110.1(9) . .
O10 C48 H48A 109.6 . .
C49 C48 H48A 109.6 . .
O10 C48 H48B 109.6 . .
C49 C48 H48B 109.6 . .
H48A C48 H48B 108.2 . .
C50 C49 C54 117.2(11) . .
C50 C49 C48 122.1(11) . .
C54 C49 C48 119.4(11) . .
C49 C50 C51 122.8(11) . .
C49 C50 H50 118.6 . .
C51 C50 H50 118.6 . .
C52 C51 C50 125.7(11) . .
C52 C51 H51 117.2 . .
C50 C51 H51 117.2 . .
C51 C52 C53 114.1(10) . .
C51 C52 C55 126.8(11) . .
C53 C52 C55 116.9(10) . .
C52 C53 C54 119.1(11) . .
C52 C53 H53 120.5 . .
C54 C53 H53 120.5 . .
C49 C54 C53 117.6(12) . .
C49 C54 H54 121.2 . .
C53 C54 H54 121.2 . .
O11 C55 O12 122.5(11) . .
O11 C55 C52 117.9(11) . .
O12 C55 C52 119.6(12) . .
O13 C56 H56A 109.5 . .
O13 C56 H56B 109.5 . .
H56A C56 H56B 109.5 . .
O13 C56 H56C 109.5 . .
H56A C56 H56C 109.5 . .
H56B C56 H56C 109.5 . .
O14 C57 C58 113.5(7) . .
O14 C57 H57A 108.9 . .
C58 C57 H57A 108.9 . .
O14 C57 H57B 108.9 . .
C58 C57 H57B 108.9 . .
H57A C57 H57B 107.7 . .
C63 C58 C59 116.1(7) . .
C63 C58 C57 121.2(8) . .
C59 C58 C57 122.6(8) . .
C58 C59 C60 122.7(9) . .
C58 C59 H59 118.6 . .
C60 C59 H59 118.6 . .
C61 C60 C59 117.0(8) . .
C61 C60 H60 121.5 . .
C59 C60 H60 121.5 . .
C62 C61 C60 119.8(8) . .
C62 C61 C64 126.6(10) . .
C60 C61 C64 113.4(9) . .
C61 C62 C63 121.0(9) . .
C61 C62 H62 119.5 . .
C63 C62 H62 119.5 . .
C58 C63 C62 123.2(8) . .
C58 C63 H63 118.4 . .
C62 C63 H63 118.4 . .
O15 C64 O16 115.9(11) . .
O15 C64 C61 128.0(12) . .
O16 C64 C61 116.1(11) . .
C66 C65 C7 115.0(5) . .
C66 C65 H65A 108.5 . .
C7 C65 H65A 108.5 . .
C66 C65 H65B 108.5 . .
C7 C65 H65B 108.5 . .
H65A C65 H65B 107.5 . .
C67 C66 C65 116.3(6) . .
C67 C66 H66A 108.2 . .
C65 C66 H66A 108.2 . .
C67 C66 H66B 108.2 . .
C65 C66 H66B 108.2 . .
H66A C66 H66B 107.4 . .
C66 C67 C68 115.6(7) . .
C66 C67 H67A 108.4 . .
C68 C67 H67A 108.4 . .
C66 C67 H67B 108.4 . .
C68 C67 H67B 108.4 . .
H67A C67 H67B 107.4 . .
C67 C68 C69 113.7(8) . .
C67 C68 H68A 108.8 . .
C69 C68 H68A 108.8 . .
C67 C68 H68B 108.8 . .
C69 C68 H68B 108.8 . .
H68A C68 H68B 107.7 . .
C68 C69 H69A 109.5 . .
C68 C69 H69B 109.5 . .
H69A C69 H69B 109.5 . .
C68 C69 H69C 109.5 . .
H69A C69 H69C 109.5 . .
H69B C69 H69C 109.5 . .
C14 C70 C71 113.0(6) . .
C14 C70 H70A 109.0 . .
C71 C70 H70A 109.0 . .
C14 C70 H70B 109.0 . .
C71 C70 H70B 109.0 . .
H70A C70 H70B 107.8 . .
C72 C71 C70 112.6(7) . .
C72 C71 H71A 109.1 . .
C70 C71 H71A 109.1 . .
C72 C71 H71B 109.1 . .
C70 C71 H71B 109.1 . .
H71A C71 H71B 107.8 . .
C73 C72 C71 124.6(10) . .
C73 C72 H72A 106.2 . .
C71 C72 H72A 106.2 . .
C73 C72 H72B 106.2 . .
C71 C72 H72B 106.2 . .
H72A C72 H72B 106.4 . .
C74 C73 C72 103.5(8) . .
C74 C73 H73A 111.1 . .
C72 C73 H73A 111.1 . .
C74 C73 H73B 111.1 . .
C72 C73 H73B 111.1 . .
H73A C73 H73B 109.0 . .
C73 C74 H74A 109.5 . .
C73 C74 H74B 109.5 . .
H74A C74 H74B 109.5 . .
C73 C74 H74C 109.5 . .
H74A C74 H74C 109.5 . .
H74B C74 H74C 109.5 . .
C76 C75 C21 119.8(8) . .
C76 C75 H75A 107.4 . .
C21 C75 H75A 107.4 . .
C76 C75 H75B 107.4 . .
C21 C75 H75B 107.4 . .
H75A C75 H75B 106.9 . .
C77 C76 C75 116.8(12) . .
C77 C76 H76A 108.1 . .
C75 C76 H76A 108.1 . .
C77 C76 H76B 108.1 . .
C75 C76 H76B 108.1 . .
H76A C76 H76B 107.3 . .
C76 C77 C78 110.6(13) . .
C76 C77 H77A 109.5 . .
C78 C77 H77A 109.5 . .
C76 C77 H77B 109.5 . .
C78 C77 H77B 109.5 . .
H77A C77 H77B 108.1 . .
C79 C78 C77 104.0(15) . .
C79 C78 H78A 111.0 . .
C77 C78 H78A 111.0 . .
C79 C78 H78B 111.0 . .
C77 C78 H78B 111.0 . .
H78A C78 H78B 109.0 . .
C78 C79 H79A 109.5 . .
C78 C79 H79B 109.5 . .
H79A C79 H79B 109.5 . .
C78 C79 H79C 109.5 . .
H79A C79 H79C 109.5 . .
H79B C79 H79C 109.5 . .
C81 C80 C28 113.9(6) . .
C81 C80 H80A 108.8 . .
C28 C80 H80A 108.8 . .
C81 C80 H80B 108.8 . .
C28 C80 H80B 108.8 . .
H80A C80 H80B 107.7 . .
C80 C81 C82 112.2(7) . .
C80 C81 H81A 109.2 . .
C82 C81 H81A 109.2 . .
C80 C81 H81B 109.2 . .
C82 C81 H81B 109.2 . .
H81A C81 H81B 107.9 . .
C83 C82 C81 116.9(12) . .
C83 C82 H82A 108.1 . .
C81 C82 H82A 108.1 . .
C83 C82 H82B 108.1 . .
C81 C82 H82B 108.1 . .
H82A C82 H82B 107.3 . .
C82 C83 C84 110.0(14) . .
C82 C83 H83A 109.7 . .
C84 C83 H83A 109.7 . .
C82 C83 H83B 109.7 . .
C84 C83 H83B 109.7 . .
H83A C83 H83B 108.2 . .
C83 C84 H84A 109.5 . .
C83 C84 H84B 109.5 . .
H84A C84 H84B 109.5 . .
C83 C84 H84C 109.5 . .
H84A C84 H84C 109.5 . .
H84B C84 H84C 109.5 . .
C3 O1 C29 119.3(5) . .
C1 O2 C30 115.6(6) . .
C37 O4 Cd1 114.0(7) . 1_655
C9 O5 C38 118.4(6) . .
C39 O6 C11 118.3(5) . .
C20 O9 C47 118.3(7) . .
C18 O10 C48 119.3(7) . .
C55 O11 Cd1 115.9(7) . 4_666
C27 O13 C56 117.5(7) . .
C25 O14 C57 118.6(5) . .
C64 O15 Cd1 96.9(8) . .
C64 O16 Cd1 95.1(7) . .
O7 C46 O8 124.4(8) . .
O7 C46 C43 117.4(7) . .
O8 C46 C43 117.8(8) . .
C46 O7 Cd1 111.0(6) . 3_666

loop_
_geom_bond_atom_site_label_1
_geom_bond_atom_site_label_2
_geom_bond_distance
_geom_bond_site_symmetry_2
Cd1 O4 2.161(6) 1_455
Cd1 O11 2.185(7) 4_565
Cd1 O7 2.237(7) 3_666
Cd1 O16 2.418(6) .
Cd1 O15 2.419(7) .
C1 C2 1.353(9) .
C1 O2 1.380(7) .
C1 C6 1.413(9) .
C2 C3 1.387(9) .
C2 H2 0.9300 .
C3 O1 1.371(8) .
C3 C4 1.377(9) .
C4 C5 1.380(9) .
C4 C28 1.524(8) .
C5 C6 1.358(8) .
C5 H5 0.9300 .
C6 C7 1.515(9) .
C7 C65 1.530(8) .
C7 C8 1.550(8) .
C7 H7 0.9800 .
C8 C9 1.354(9) .
C8 C13 1.407(8) .
C9 C10 1.370(9) .
C9 O5 1.399(7) .
C10 C11 1.373(9) .
C10 H10 0.9300 .
C11 C12 1.385(9) .
C11 O6 1.392(7) .
C12 C13 1.394(8) .
C12 C14 1.500(8) .
C13 H13 0.9300 .
C14 C15 1.511(9) .
C14 C70 1.515(7) .
C14 H14 0.9800 .
C15 C16 1.374(8) .
C15 C20 1.413(9) .
C16 C17 1.412(9) .
C16 H16 0.9300 .
C17 C18 1.377(10) .
C17 C21 1.528(9) .
C18 O10 1.378(8) .
C18 C19 1.384(9) .
C19 C20 1.372(10) .
C19 H19 0.9300 .
C20 O9 1.356(8) .
C21 C22 1.512(9) .
C21 C75 1.527(7) .
C21 H21 0.9800 .
C22 C23 1.370(8) .
C22 C27 1.392(10) .
C23 C24 1.404(8) .
C23 H23 0.9300 .
C24 C25 1.377(9) .
C24 C28 1.527(8) .
C25 C26 1.350(9) .
C25 O14 1.400(7) .
C26 C27 1.392(10) .
C26 H26 0.9300 .
C27 O13 1.363(8) .
C28 C80 1.536(9) .
C28 H28 0.9800 .
C29 O1 1.414(8) .
C29 H29A 0.9600 .
C29 H29B 0.9600 .
C29 H29C 0.9600 .
C30 O2 1.417(9) .
C30 C31 1.501(10) .
C30 H30A 0.9700 .
C30 H30B 0.9700 .
C31 C36 1.344(11) .
C31 C32 1.357(11) .
C32 C33 1.409(12) .
C32 H32 0.9300 .
C33 C34 1.353(13) .
C33 H33 0.9300 .
C34 C35 1.332(12) .
C34 C37 1.535(8) .
C35 C36 1.416(12) .
C35 H35 0.9300 .
C36 H36 0.9300 .
C37 O3 1.170(14) .
C37 O4 1.202(14) .
C38 O5 1.422(11) .
C38 H38A 0.9600 .
C38 H38B 0.9600 .
C38 H38C 0.9600 .
C39 O6 1.376(9) .
C39 C40 1.501(9) .
C39 H39A 0.9700 .
C39 H39B 0.9700 .
C40 C41 1.331(10) .
C40 C45 1.384(11) .
C41 C42 1.357(11) .
C41 H41 0.9300 .
C42 C43 1.323(11) .
C42 H42 0.9300 .
C43 C44 1.354(12) .
C43 C46 1.511(7) .
C44 C45 1.397(11) .
C44 H44 0.9300 .
C45 H45 0.9300 .
C47 O9 1.431(11) .
C47 H47A 0.9600 .
C47 H47B 0.9600 .
C47 H47C 0.9600 .
C48 O10 1.381(11) .
C48 C49 1.470(13) .
C48 H48A 0.9700 .
C48 H48B 0.9700 .
C49 C50 1.252(13) .
C49 C54 1.423(14) .
C50 C51 1.405(15) .
C50 H50 0.9300 .
C51 C52 1.263(12) .
C51 H51 0.9300 .
C52 C53 1.437(14) .
C52 C55 1.457(13) .
C53 C54 1.462(16) .
C53 H53 0.9300 .
C54 H54 0.9300 .
C55 O11 1.216(12) .
C55 O12 1.248(12) .
C56 O13 1.407(12) .
C56 H56A 0.9600 .
C56 H56B 0.9600 .
C56 H56C 0.9600 .
C57 O14 1.418(8) .
C57 C58 1.466(10) .
C57 H57A 0.9700 .
C57 H57B 0.9700 .
C58 C63 1.343(11) .
C58 C59 1.369(10) .
C59 C60 1.411(11) .
C59 H59 0.9300 .
C60 C61 1.406(11) .
C60 H60 0.9300 .
C61 C62 1.313(10) .
C61 C64 1.471(13) .
C62 C63 1.380(11) .
C62 H62 0.9300 .
C63 H63 0.9300 .
C64 O15 1.190(12) .
C64 O16 1.257(12) .
C65 C66 1.512(8) .
C65 H65A 0.9700 .
C65 H65B 0.9700 .
C66 C67 1.456(9) .
C66 H66A 0.9700 .
C66 H66B 0.9700 .
C67 C68 1.489(9) .
C67 H67A 0.9700 .
C67 H67B 0.9700 .
C68 C69 1.531(12) .
C68 H68A 0.9700 .
C68 H68B 0.9700 .
C69 H69A 0.9600 .
C69 H69B 0.9600 .
C69 H69C 0.9600 .
C70 C71 1.532(7) .
C70 H70A 0.9700 .
C70 H70B 0.9700 .
C71 C72 1.501(8) .
C71 H71A 0.9700 .
C71 H71B 0.9700 .
C72 C73 1.489(8) .
C72 H72A 0.9700 .
C72 H72B 0.9700 .
C73 C74 1.449(9) .
C73 H73A 0.9700 .
C73 H73B 0.9700 .
C74 H74A 0.9600 .
C74 H74B 0.9600 .
C74 H74C 0.9600 .
C75 C76 1.507(8) .
C75 H75A 0.9700 .
C75 H75B 0.9700 .
C76 C77 1.471(9) .
C76 H76A 0.9700 .
C76 H76B 0.9700 .
C77 C78 1.524(9) .
C77 H77A 0.9700 .
C77 H77B 0.9700 .
C78 C79 1.497(9) .
C78 H78A 0.9700 .
C78 H78B 0.9700 .
C79 H79A 0.9600 .
C79 H79B 0.9600 .
C79 H79C 0.9600 .
C80 C81 1.520(9) .
C80 H80A 0.9700 .
C80 H80B 0.9700 .
C81 C82 1.584(13) .
C81 H81A 0.9700 .
C81 H81B 0.9700 .
C82 C83 1.335(13) .
C82 H82A 0.9700 .
C82 H82B 0.9700 .
C83 C84 1.56(2) .
C83 H83A 0.9700 .
C83 H83B 0.9700 .
C84 H84A 0.9600 .
C84 H84B 0.9600 .
C84 H84C 0.9600 .
O4 Cd1 2.161(6) 1_655
O11 Cd1 2.185(7) 4_666
C46 O7 1.178(7) .
C46 O8 1.196(7) .
O7 Cd1 2.237(7) 3_666

loop_
_geom_hbond_atom_site_label_D
_geom_hbond_atom_site_label_H
_geom_hbond_atom_site_label_A
_geom_hbond_distance_DH
_geom_hbond_distance_HA
_geom_hbond_distance_DA
_geom_hbond_angle_DHA
_geom_hbond_site_symmetry_A
C38 H38A O11 0.96 2.64 3.478(13) 146.5 2_646

loop_
_geom_torsion_atom_site_label_1
_geom_torsion_atom_site_label_2
_geom_torsion_atom_site_label_3
_geom_torsion_atom_site_label_4
_geom_torsion
_geom_torsion_site_symmetry_1
_geom_torsion_site_symmetry_4
O2 C1 C2 C3 177.9(5) . .
C6 C1 C2 C3 -3.8(8) . .
C1 C2 C3 O1 -178.0(5) . .
C1 C2 C3 C4 0.5(9) . .
O1 C3 C4 C5 -179.5(5) . .
C2 C3 C4 C5 1.9(8) . .
O1 C3 C4 C28 -0.3(8) . .
C2 C3 C4 C28 -178.9(5) . .
C3 C4 C5 C6 -1.1(8) . .
C28 C4 C5 C6 179.8(5) . .
C4 C5 C6 C1 -1.9(8) . .
C4 C5 C6 C7 176.9(5) . .
C2 C1 C6 C5 4.4(8) . .
O2 C1 C6 C5 -177.1(4) . .
C2 C1 C6 C7 -174.4(5) . .
O2 C1 C6 C7 4.0(7) . .
C5 C6 C7 C65 -16.0(7) . .
C1 C6 C7 C65 162.7(5) . .
C5 C6 C7 C8 111.7(6) . .
C1 C6 C7 C8 -69.6(7) . .
C6 C7 C8 C9 149.9(7) . .
C65 C7 C8 C9 -79.7(8) . .
C6 C7 C8 C13 -30.0(8) . .
C65 C7 C8 C13 100.3(7) . .
C13 C8 C9 C10 0.2(11) . .
C7 C8 C9 C10 -179.8(7) . .
C13 C8 C9 O5 -179.7(6) . .
C7 C8 C9 O5 0.3(10) . .
C8 C9 C10 C11 1.8(12) . .
O5 C9 C10 C11 -178.3(7) . .
C9 C10 C11 C12 -2.7(11) . .
C9 C10 C11 O6 -180.0(7) . .
C10 C11 C12 C13 1.6(10) . .
O6 C11 C12 C13 179.1(6) . .
C10 C11 C12 C14 -175.0(6) . .
O6 C11 C12 C14 2.4(9) . .
C11 C12 C13 C8 0.4(10) . .
C14 C12 C13 C8 177.1(6) . .
C9 C8 C13 C12 -1.3(10) . .
C7 C8 C13 C12 178.6(6) . .
C11 C12 C14 C15 -153.9(6) . .
C13 C12 C14 C15 29.7(8) . .
C11 C12 C14 C70 74.0(8) . .
C13 C12 C14 C70 -102.5(7) . .
C12 C14 C15 C16 -103.3(6) . .
C70 C14 C15 C16 27.3(7) . .
C12 C14 C15 C20 75.5(7) . .
C70 C14 C15 C20 -153.9(5) . .
C20 C15 C16 C17 1.8(8) . .
C14 C15 C16 C17 -179.4(5) . .
C15 C16 C17 C18 -2.1(8) . .
C15 C16 C17 C21 178.7(5) . .
C16 C17 C18 O10 178.4(5) . .
C21 C17 C18 O10 -2.3(8) . .
C16 C17 C18 C19 1.3(9) . .
C21 C17 C18 C19 -179.5(5) . .
C17 C18 C19 C20 -0.3(9) . .
O10 C18 C19 C20 -177.3(5) . .
C18 C19 C20 O9 178.5(5) . .
C18 C19 C20 C15 0.0(9) . .
C16 C15 C20 O9 -179.4(5) . .
C14 C15 C20 O9 1.8(8) . .
C16 C15 C20 C19 -0.7(8) . .
C14 C15 C20 C19 -179.6(5) . .
C18 C17 C21 C22 -68.9(8) . .
C16 C17 C21 C22 110.3(7) . .
C18 C17 C21 C75 162.1(6) . .
C16 C17 C21 C75 -18.7(9) . .
C75 C21 C22 C23 99.5(8) . .
C17 C21 C22 C23 -31.0(10) . .
C75 C21 C22 C27 -79.4(9) . .
C17 C21 C22 C27 150.0(7) . .
C27 C22 C23 C24 -1.2(10) . .
C21 C22 C23 C24 179.9(6) . .
C22 C23 C24 C25 0.2(10) . .
C22 C23 C24 C28 177.2(6) . .
C23 C24 C25 C26 0.9(10) . .
C28 C24 C25 C26 -176.2(6) . .
C23 C24 C25 O14 -177.9(5) . .
C28 C24 C25 O14 5.1(9) . .
C24 C25 C26 C27 -1.0(11) . .
O14 C25 C26 C27 177.7(7) . .
C23 C22 C27 O13 -179.6(6) . .
C21 C22 C27 O13 -0.5(11) . .
C23 C22 C27 C26 1.0(11) . .
C21 C22 C27 C26 -179.9(7) . .
C25 C26 C27 O13 -179.4(7) . .
C25 C26 C27 C22 0.0(12) . .
C3 C4 C28 C24 78.0(7) . .
C5 C4 C28 C24 -102.9(7) . .
C3 C4 C28 C80 -154.9(6) . .
C5 C4 C28 C80 24.2(8) . .
C25 C24 C28 C4 -153.1(6) . .
C23 C24 C28 C4 30.2(9) . .
C25 C24 C28 C80 77.5(8) . .
C23 C24 C28 C80 -99.3(7) . .
O2 C30 C31 C36 -158.2(8) . .
O2 C30 C31 C32 28.7(13) . .
C36 C31 C32 C33 -1.3(17) . .
C30 C31 C32 C33 171.9(10) . .
C31 C32 C33 C34 2.2(18) . .
C32 C33 C34 C35 -5.5(18) . .
C32 C33 C34 C37 -177.6(10) . .
C33 C34 C35 C36 7.8(18) . .
C37 C34 C35 C36 179.7(10) . .
C32 C31 C36 C35 3.5(17) . .
C30 C31 C36 C35 -170.0(10) . .
C34 C35 C36 C31 -6.9(19) . .
C35 C34 C37 O3 169.0(14) . .
C33 C34 C37 O3 -19.0(18) . .
C35 C34 C37 O4 4.1(16) . .
C33 C34 C37 O4 176.2(11) . .
O6 C39 C40 C41 141.7(9) . .
O6 C39 C40 C45 -34.5(13) . .
C45 C40 C41 C42 -2.8(16) . .
C39 C40 C41 C42 -179.1(9) . .
C40 C41 C42 C43 -1.4(17) . .
C41 C42 C43 C44 3.1(16) . .
C41 C42 C43 C46 -179.7(10) . .
C42 C43 C44 C45 -0.7(17) . .
C46 C43 C44 C45 -178.0(11) . .
C41 C40 C45 C44 5.0(16) . .
C39 C40 C45 C44 -178.6(10) . .
C43 C44 C45 C40 -3.4(18) . .
O10 C48 C49 C50 -111.2(13) . .
O10 C48 C49 C54 82.5(13) . .
C54 C49 C50 C51 -17(2) . .
C48 C49 C50 C51 176.6(11) . .
C49 C50 C51 C52 3(2) . .
C50 C51 C52 C53 13.9(19) . .
C50 C51 C52 C55 176.6(11) . .
C51 C52 C53 C54 -16.2(18) . .
C55 C52 C53 C54 179.2(11) . .
C50 C49 C54 C53 12.6(18) . .
C48 C49 C54 C53 179.6(11) . .
C52 C53 C54 C49 3.8(19) . .
C51 C52 C55 O11 0.6(17) . .
C53 C52 C55 O11 163.0(11) . .
C51 C52 C55 O12 -177.1(12) . .
C53 C52 C55 O12 -14.7(15) . .
O14 C57 C58 C63 50.9(10) . .
O14 C57 C58 C59 -129.0(8) . .
C63 C58 C59 C60 -1.4(12) . .
C57 C58 C59 C60 178.5(7) . .
C58 C59 C60 C61 0.7(13) . .
C59 C60 C61 C62 1.5(13) . .
C59 C60 C61 C64 -173.2(8) . .
C60 C61 C62 C63 -3.0(13) . .
C64 C61 C62 C63 170.9(9) . .
C59 C58 C63 C62 -0.1(12) . .
C57 C58 C63 C62 -180.0(7) . .
C61 C62 C63 C58 2.4(13) . .
C62 C61 C64 O15 -170.4(11) . .
C60 C61 C64 O15 3.9(16) . .
C62 C61 C64 O16 10.0(16) . .
C60 C61 C64 O16 -175.7(9) . .
C6 C7 C65 C66 -69.0(7) . .
C8 C7 C65 C66 160.8(6) . .
C7 C65 C66 C67 176.6(7) . .
C65 C66 C67 C68 172.5(7) . .
C66 C67 C68 C69 179.6(9) . .
C12 C14 C70 C71 -162.2(6) . .
C15 C14 C70 C71 66.6(8) . .
C14 C70 C71 C72 170.6(8) . .
C70 C71 C72 C73 171.8(11) . .
C71 C72 C73 C74 58(2) . .
C22 C21 C75 C76 172.8(9) . .
C17 C21 C75 C76 -57.2(11) . .
C21 C75 C76 C77 -63.9(17) . .
C75 C76 C77 C78 -167.1(13) . .
C76 C77 C78 C79 -149.1(17) . .
C4 C28 C80 C81 69.5(8) . .
C24 C28 C80 C81 -161.7(7) . .
C28 C80 C81 C82 172.4(8) . .
C80 C81 C82 C83 -167.0(14) . .
C81 C82 C83 C84 179.3(14) . .
C4 C3 O1 C29 -177.1(5) . .
C2 C3 O1 C29 1.5(9) . .
C2 C1 O2 C30 -5.6(8) . .
C6 C1 O2 C30 176.0(5) . .
C31 C30 O2 C1 -159.5(6) . .
O3 C37 O4 Cd1 14(2) . 1_655
C34 C37 O4 Cd1 177.2(6) . 1_655
C8 C9 O5 C38 -175.1(9) . .
C10 C9 O5 C38 5.0(12) . .
C40 C39 O6 C11 176.1(6) . .
C10 C11 O6 C39 1.2(11) . .
C12 C11 O6 C39 -176.2(7) . .
C19 C20 O9 C47 -1.9(9) . .
C15 C20 O9 C47 176.7(6) . .
C17 C18 O10 C48 153.2(8) . .
C19 C18 O10 C48 -29.6(10) . .
C49 C48 O10 C18 -167.8(7) . .
O12 C55 O11 Cd1 10.9(14) . 4_666
C52 C55 O11 Cd1 -166.7(6) . 4_666
C22 C27 O13 C56 172.2(10) . .
C26 C27 O13 C56 -8.5(14) . .
C26 C25 O14 C57 11.2(10) . .
C24 C25 O14 C57 -170.1(6) . .
C58 C57 O14 C25 70.0(8) . .
O16 C64 O15 Cd1 -11.2(11) . .
C61 C64 O15 Cd1 169.2(10) . .
O4 Cd1 O15 C64 99.8(7) 1_455 .
O11 Cd1 O15 C64 -41.4(7) 4_565 .
O7 Cd1 O15 C64 -127.6(7) 3_666 .
O16 Cd1 O15 C64 6.7(7) . .
O15 C64 O16 Cd1 11.1(11) . .
C61 C64 O16 Cd1 -169.1(8) . .
O4 Cd1 O16 C64 -98.3(7) 1_455 .
O11 Cd1 O16 C64 133.9(7) 4_565 .
O7 Cd1 O16 C64 43.9(8) 3_666 .
O15 Cd1 O16 C64 -6.3(6) . .
C42 C43 C46 O7 162.8(12) . .
C44 C43 C46 O7 -20.1(18) . .
C42 C43 C46 O8 -24.7(17) . .
C44 C43 C46 O8 152.4(12) . .
O8 C46 O7 Cd1 -7.6(19) . 3_666
C43 C46 O7 Cd1 164.3(7) . 3_666

loop_
_platon_squeeze_void_nr
_platon_squeeze_void_average_x
_platon_squeeze_void_average_y
_platon_squeeze_void_average_z
_platon_squeeze_void_volume
_platon_squeeze_void_count_electrons
_platon_squeeze_void_content
1 0.500 -0.011 0.000 3294 813 ' '
2 0.850 0.232 0.898 19 3 ' '
3 0.350 0.268 0.398 19 3 ' '
4 0.650 0.732 0.602 19 4 ' '
5 0.150 0.768 0.102 19 4 ' '
